data_7156583
loop_
_publ_author_name
'Eltyshev, Alexander K.'
'Suntsova, Polina O.'
'Karmatskaia, Ksenia D.'
'Taniya, Olga S.'
'Slepukhin, Pavel A.'
'Benassi, Enrico'
'Belskaya, Nataliya P.'

_publ_section_title
;
 An effective and facile synthesis of new blue fluorophores on the basis
 of an 8-azapurine core.
;
_journal_issue 48
_journal_name_full 'Organic &amp; biomolecular chemistry'
_journal_page_first 9420
_journal_page_last 9429
_journal_paper_doi 10.1039/c8ob02644k
_journal_volume 16
_journal_year 2018
_chemical_formula_moiety 'C21 H22 N6 O S'
_chemical_formula_sum 'C21 H22 N6 O S'
_chemical_formula_weight 406.51
_space_group_crystal_system monoclinic
_space_group_IT_number 14
_space_group_name_Hall '-P 2ybc'
_space_group_name_H-M_alt 'P 1 21/c 1'
_symmetry_space_group_name_Hall '-P 2ybc'
_symmetry_space_group_name_H-M 'P 1 21/c 1'
_atom_sites_solution_hydrogens geom
_atom_sites_solution_primary iterative
_atom_sites_solution_secondary difmap
_audit_creation_date 2015-11-20
_audit_creation_method
;
  Olex2 1.2-ac2
  (compiled 2012.03.27 svn.r2268, GUI svn.r4156)
;
_audit_update_record
;
2018-07-30 deposited with the CCDC.
2018-11-22 downloaded from the CCDC.
;
_cell_angle_alpha 90.00
_cell_angle_beta 91.794(7)
_cell_angle_gamma 90.00
_cell_formula_units_Z 4
_cell_length_a 6.4066(5)
_cell_length_b 18.5404(16)
_cell_length_c 16.5770(16)
_cell_measurement_reflns_used 663
_cell_measurement_temperature 295(2)
_cell_measurement_theta_max 23.1850
_cell_measurement_theta_min 2.4610
_cell_volume 1968.1(3)
_computing_cell_refinement
;
CrysAlisPro, Agilent Technologies,
Version 1.171.36.32 (release 02-08-2013 CrysAlis171 .NET)
(compiled Aug  2 2013,16:46:58)
;
_computing_data_collection
;
CrysAlisPro, Agilent Technologies,
Version 1.171.36.32 (release 02-08-2013 CrysAlis171 .NET)
(compiled Aug  2 2013,16:46:58)
;
_computing_data_reduction
;
CrysAlisPro, Agilent Technologies,
Version 1.171.36.32 (release 02-08-2013 CrysAlis171 .NET)
(compiled Aug  2 2013,16:46:58)
;
_computing_molecular_graphics
;
O. V. Dolomanov, L. J. Bourhis, R. J. Gildea, J. A. K. Howard and H. Puschmann,
OLEX2: a complete structure solution, refinement and analysis program.
J. Appl. Cryst. (2009). 42, 339-341.
;
_computing_publication_material
;
O. V. Dolomanov, L. J. Bourhis, R. J. Gildea, J. A. K. Howard and H. Puschmann,
OLEX2: a complete structure solution, refinement and analysis program.
J. Appl. Cryst. (2009). 42, 339-341.
;
_computing_structure_refinement
;
SHELXL, G.M. Sheldrick, Acta Cryst.
(2008). A64, 112-122
;
_computing_structure_solution 'J. Appl. Cryst. (2007) 40, 786-790'
_diffrn_ambient_temperature 295(2)
_diffrn_detector_area_resol_mean 15.9555
_diffrn_measured_fraction_theta_full 0.9502
_diffrn_measured_fraction_theta_max 0.9502
_diffrn_measurement_details
;
#__ type_ start__ end____ width___ exp.time_
  1 omega  -25.00    2.00   1.0000   36.9700
omega____ theta____ kappa____ phi______ frames
    -      -20.6362  -99.0000 -120.0000 27

#__ type_ start__ end____ width___ exp.time_
  2 omega  -50.00   91.00   1.0000   36.9700
omega____ theta____ kappa____ phi______ frames
    -       23.1362    0.0000  -30.0000 141

#__ type_ start__ end____ width___ exp.time_
  3 omega    9.00   30.00   1.0000   36.9700
omega____ theta____ kappa____ phi______ frames
    -       23.1362   77.0000  150.0000 21
;
_diffrn_measurement_device_type 'Xcalibur, Eos'
_diffrn_measurement_method '\w scans'
_diffrn_orient_matrix_UB_11 -0.0718428000
_diffrn_orient_matrix_UB_12 -0.0282380000
_diffrn_orient_matrix_UB_13 0.0072963000
_diffrn_orient_matrix_UB_21 0.0259048000
_diffrn_orient_matrix_UB_22 -0.0164174000
_diffrn_orient_matrix_UB_23 -0.0369927000
_diffrn_orient_matrix_UB_31 0.0803365000
_diffrn_orient_matrix_UB_32 -0.0198947000
_diffrn_orient_matrix_UB_33 0.0202333000
_diffrn_radiation_monochromator graphite
_diffrn_radiation_type 'Mo K\a'
_diffrn_radiation_wavelength 0.7107
_diffrn_reflns_av_R_equivalents 0.0622
_diffrn_reflns_av_unetI/netI 0.1563
_diffrn_reflns_limit_h_max 6
_diffrn_reflns_limit_h_min -8
_diffrn_reflns_limit_k_max 14
_diffrn_reflns_limit_k_min -24
_diffrn_reflns_limit_l_max 14
_diffrn_reflns_limit_l_min -22
_diffrn_reflns_number 7951
_diffrn_reflns_theta_full 28.28
_diffrn_reflns_theta_max 28.28
_diffrn_reflns_theta_min 2.20
_diffrn_source 'Enhance (Mo) X-ray Source'
_exptl_absorpt_coefficient_mu 0.191
_exptl_absorpt_correction_T_max 1.00000
_exptl_absorpt_correction_T_min 0.89228
_exptl_absorpt_correction_type multi-scan
_exptl_absorpt_process_details
;
CrysAlisPro, Agilent Technologies,
Version 1.171.36.32 (release 02-08-2013 CrysAlis171 .NET)
(compiled Aug  2 2013,16:46:58)
Empirical absorption correction using spherical harmonics,
 implemented in SCALE3 ABSPACK scaling algorithm.
;
_exptl_crystal_colour 'reddish orange'
_exptl_crystal_colour_modifier reddish
_exptl_crystal_colour_primary orange
_exptl_crystal_density_diffrn 1.372
_exptl_crystal_density_method 'not measured'
_exptl_crystal_description needle
_exptl_crystal_F_000 856
_exptl_crystal_size_max 0.25
_exptl_crystal_size_mid 0.15
_exptl_crystal_size_min 0.04
_refine_diff_density_max 0.244
_refine_diff_density_min -0.274
_refine_diff_density_rms 0.057
_refine_ls_extinction_method none
_refine_ls_goodness_of_fit_ref 1.001
_refine_ls_hydrogen_treatment mixed
_refine_ls_matrix_type full
_refine_ls_number_parameters 271
_refine_ls_number_reflns 4680
_refine_ls_number_restraints 0
_refine_ls_restrained_S_all 1.001
_refine_ls_R_factor_all 0.1936
_refine_ls_R_factor_gt 0.0696
_refine_ls_shift/su_max 0.000
_refine_ls_shift/su_mean 0.000
_refine_ls_structure_factor_coef Fsqd
_refine_ls_weighting_details 'calc w=1/[\s^2^(Fo^2^)+(0.0080P)^2^+0.0000P] where P=(Fo^2^+2Fc^2^)/3'
_refine_ls_weighting_scheme calc
_refine_ls_wR_factor_gt 0.0681
_refine_ls_wR_factor_ref 0.0948
_reflns_number_gt 2052
_reflns_number_total 4680
_reflns_threshold_expression >2sigma(I)
_cod_data_source_file c8ob02644k2.cif
_cod_data_source_block exp_759
_cod_depositor_comments 'Adding full bibliography for 7156583--7156584.cif.'
_cod_database_code 7156583
_reflns_odcompleteness_completeness 95.02
_reflns_odcompleteness_iscentric 1
_reflns_odcompleteness_theta 28.22

loop_
_space_group_symop_id
_space_group_symop_operation_xyz
1 'x, y, z'
2 '-x, y+1/2, -z+1/2'
3 '-x, -y, -z'
4 'x, -y-1/2, z-1/2'

loop_
_atom_site_label
_atom_site_type_symbol
_atom_site_fract_x
_atom_site_fract_y
_atom_site_fract_z
_atom_site_U_iso_or_equiv
_atom_site_adp_type
_atom_site_occupancy
_atom_site_symmetry_multiplicity
_atom_site_calc_flag
_atom_site_refinement_flags
S1 S -0.12578(13) 0.79362(5) 0.46162(5) 0.0427(3) Uani 1 1 d .
O2 O 0.5289(4) 0.58708(13) 0.30278(12) 0.0532(7) Uani 1 1 d .
N2 N 0.4367(4) 0.61226(15) 0.46804(15) 0.0368(7) Uani 1 1 d .
C11 C 0.1921(5) 1.0009(2) 0.5653(2) 0.0492(11) Uani 1 1 d .
H11 H 0.2545 1.0406 0.5417 0.059 Uiso 1 1 calc R
C12 C 0.2483(5) 0.93180(19) 0.5430(2) 0.0418(9) Uani 1 1 d .
H12 H 0.3506 0.9247 0.5053 0.050 Uiso 1 1 calc R
N13 N 0.6502(4) 0.67434(14) 0.60022(14) 0.0325(7) Uani 1 1 d .
N3 N 0.1770(4) 0.69763(15) 0.47427(14) 0.0325(7) Uani 1 1 d .
N1 N 0.4849(5) 0.81268(19) 0.65210(18) 0.0449(9) Uani 1 1 d .
N14 N 0.7514(4) 0.70799(14) 0.65648(14) 0.0348(7) Uani 1 1 d .
C4 C 0.3634(5) 0.67427(17) 0.50239(18) 0.0328(8) Uani 1 1 d .
C5 C 0.4761(4) 0.70905(18) 0.56680(17) 0.0303(8) Uani 1 1 d .
N4 N 0.2172(4) 0.80193(14) 0.55553(14) 0.0321(7) Uani 1 1 d .
C27 C 0.2970(5) 0.57039(18) 0.41437(18) 0.0443(10) Uani 1 1 d .
H27A H 0.1538 0.5773 0.4300 0.053 Uiso 1 1 calc R
H27B H 0.3300 0.5195 0.4198 0.053 Uiso 1 1 calc R
C17 C 1.2192(5) 0.67634(19) 0.78360(19) 0.0439(10) Uani 1 1 d .
H17 H 1.2841 0.6983 0.8281 0.053 Uiso 1 1 calc R
C6 C 0.3955(5) 0.77489(18) 0.59273(18) 0.0321(8) Uani 1 1 d .
C18 C 1.3089(5) 0.6165(2) 0.7504(2) 0.0406(9) Uani 1 1 d .
C16 C 1.0338(5) 0.70472(18) 0.75209(17) 0.0410(9) Uani 1 1 d .
H16 H 0.9756 0.7453 0.7755 0.049 Uiso 1 1 calc R
C9 C -0.0528(5) 0.9524(2) 0.6569(2) 0.0485(11) Uani 1 1 d .
H9 H -0.1550 0.9595 0.6947 0.058 Uiso 1 1 calc R
C2 C 0.0999(5) 0.76093(18) 0.49865(18) 0.0329(9) Uani 1 1 d .
C19 C 1.2077(5) 0.58475(18) 0.68381(19) 0.0443(10) Uani 1 1 d .
H19 H 1.2657 0.5441 0.6605 0.053 Uiso 1 1 calc R
C24 C 0.6647(5) 0.62903(19) 0.35423(19) 0.0508(10) Uani 1 1 d .
H24A H 0.6274 0.6796 0.3490 0.061 Uiso 1 1 calc R
H24B H 0.8073 0.6235 0.3371 0.061 Uiso 1 1 calc R
C23 C 0.6524(5) 0.60667(18) 0.44194(18) 0.0408(9) Uani 1 1 d .
H23A H 0.7010 0.5574 0.4484 0.049 Uiso 1 1 calc R
H23B H 0.7419 0.6376 0.4752 0.049 Uiso 1 1 calc R
C10 C 0.0430(6) 1.0107(2) 0.6227(2) 0.0509(11) Uani 1 1 d .
H10 H 0.0073 1.0572 0.6384 0.061 Uiso 1 1 calc R
C21 C 1.5086(5) 0.58510(19) 0.78623(19) 0.0594(12) Uani 1 1 d .
H21A H 1.5809 0.6213 0.8177 0.089 Uiso 1 1 calc R
H21B H 1.5956 0.5692 0.7436 0.089 Uiso 1 1 calc R
H21C H 1.4762 0.5449 0.8201 0.089 Uiso 1 1 calc R
C7 C 0.1514(5) 0.87405(18) 0.5772(2) 0.0321(8) Uani 1 1 d .
C26 C 0.3181(5) 0.5930(2) 0.32742(19) 0.0542(11) Uani 1 1 d .
H26A H 0.2292 0.5628 0.2931 0.065 Uiso 1 1 calc R
H26B H 0.2715 0.6425 0.3210 0.065 Uiso 1 1 calc R
C15 C 0.9353(5) 0.67271(18) 0.68578(18) 0.0332(9) Uani 1 1 d .
C20 C 1.0225(5) 0.61246(18) 0.65164(18) 0.0398(9) Uani 1 1 d .
H20 H 0.9572 0.5905 0.6072 0.048 Uiso 1 1 calc R
C8 C 0.0029(5) 0.8831(2) 0.63496(19) 0.0419(9) Uani 1 1 d .
H8 H -0.0588 0.8433 0.6587 0.050 Uiso 1 1 calc R
H1A H 0.606(5) 0.7923(19) 0.6758(18) 0.077(13) Uiso 1 1 d .
H1B H 0.438(5) 0.8539(18) 0.669(2) 0.061(13) Uiso 1 1 d .

loop_
_atom_site_aniso_label
_atom_site_aniso_U_11
_atom_site_aniso_U_22
_atom_site_aniso_U_33
_atom_site_aniso_U_23
_atom_site_aniso_U_13
_atom_site_aniso_U_12
S1 0.0377(5) 0.0427(6) 0.0470(5) 0.0008(6) -0.0098(4) 0.0029(5)
O2 0.0685(18) 0.0562(18) 0.0347(14) -0.0060(14) -0.0026(13) 0.0023(15)
N2 0.0350(17) 0.0375(18) 0.0376(17) -0.0072(16) -0.0026(13) -0.0009(14)
C11 0.054(3) 0.036(2) 0.056(3) -0.002(2) -0.011(2) -0.009(2)
C12 0.039(2) 0.038(2) 0.048(2) -0.004(2) 0.0024(17) -0.0042(19)
N13 0.0312(16) 0.0374(18) 0.0288(15) 0.0021(15) -0.0004(12) -0.0009(13)
N3 0.0328(15) 0.0308(17) 0.0335(16) -0.0024(15) -0.0064(12) 0.0017(14)
N1 0.043(2) 0.045(2) 0.046(2) -0.0168(19) -0.0125(16) 0.0059(18)
N14 0.0334(15) 0.0388(18) 0.0320(15) -0.0017(16) -0.0022(12) 0.0023(15)
C4 0.039(2) 0.028(2) 0.0314(19) 0.0004(18) 0.0038(16) -0.0029(17)
C5 0.0296(18) 0.035(2) 0.0266(17) -0.0035(18) -0.0006(14) 0.0003(17)
N4 0.0295(15) 0.0306(16) 0.0361(15) -0.0053(15) -0.0028(13) 0.0018(13)
C27 0.049(2) 0.035(2) 0.048(2) -0.014(2) -0.0044(18) -0.0010(18)
C17 0.047(2) 0.046(3) 0.037(2) 0.004(2) -0.0132(18) -0.0025(19)
C6 0.032(2) 0.035(2) 0.0292(18) 0.0006(18) 0.0014(15) -0.0022(16)
C18 0.032(2) 0.045(2) 0.045(2) 0.012(2) -0.0007(17) -0.0027(18)
C16 0.048(2) 0.036(2) 0.039(2) -0.004(2) -0.0007(17) 0.0058(19)
C9 0.047(2) 0.052(3) 0.046(2) -0.010(2) -0.0020(18) 0.016(2)
C2 0.040(2) 0.031(2) 0.0282(19) 0.0024(18) 0.0002(16) -0.0078(17)
C19 0.046(2) 0.043(2) 0.044(2) -0.001(2) 0.0034(18) 0.0110(19)
C24 0.055(2) 0.052(3) 0.045(2) -0.001(2) 0.0050(19) 0.000(2)
C23 0.041(2) 0.042(2) 0.039(2) -0.008(2) -0.0005(17) 0.0083(18)
C10 0.059(3) 0.036(2) 0.057(3) -0.016(2) -0.015(2) 0.010(2)
C21 0.045(2) 0.063(3) 0.070(3) 0.014(2) -0.013(2) 0.004(2)
C7 0.0294(19) 0.029(2) 0.037(2) -0.0033(19) -0.0074(16) 0.0007(17)
C26 0.066(3) 0.050(3) 0.046(2) -0.013(2) -0.019(2) 0.006(2)
C15 0.0344(19) 0.033(2) 0.0316(19) -0.0014(19) -0.0027(16) 0.0025(17)
C20 0.040(2) 0.044(2) 0.035(2) -0.001(2) -0.0042(17) -0.0006(19)
C8 0.042(2) 0.040(2) 0.043(2) 0.000(2) 0.0014(18) 0.0024(19)

loop_
_atom_type_symbol
_atom_type_description
_atom_type_scat_dispersion_real
_atom_type_scat_dispersion_imag
_atom_type_scat_source
C C 0.0033 0.0016 'International Tables Vol C Tables 4.2.6.8 and 6.1.1.4'
H H 0.0000 0.0000 'International Tables Vol C Tables 4.2.6.8 and 6.1.1.4'
N N 0.0061 0.0033 'International Tables Vol C Tables 4.2.6.8 and 6.1.1.4'
O O 0.0106 0.0060 'International Tables Vol C Tables 4.2.6.8 and 6.1.1.4'
S S 0.1246 0.1234 'International Tables Vol C Tables 4.2.6.8 and 6.1.1.4'

loop_
_geom_angle_atom_site_label_1
_geom_angle_atom_site_label_2
_geom_angle_atom_site_label_3
_geom_angle
C26 O2 C24 110.6(3)
C4 N2 C27 119.1(3)
C4 N2 C23 121.3(3)
C27 N2 C23 110.3(3)
C12 C11 H11 120.1
C10 C11 H11 120.1
C10 C11 C12 119.9(4)
C11 C12 H12 120.4
C7 C12 C11 119.2(4)
C7 C12 H12 120.4
N14 N13 C5 116.5(3)
C4 N3 C2 120.7(3)
C6 N1 H1A 116(2)
C6 N1 H1B 124(2)
H1A N1 H1B 121(3)
N13 N14 C15 114.8(3)
N2 C4 C5 121.2(3)
N3 C4 N2 116.0(3)
N3 C4 C5 122.7(3)
N13 C5 C4 118.1(3)
N13 C5 C6 125.6(3)
C6 C5 C4 116.2(3)
C6 N4 C2 121.4(3)
C6 N4 C7 117.9(3)
C2 N4 C7 120.7(2)
N2 C27 H27A 109.4
N2 C27 H27B 109.4
N2 C27 C26 111.2(3)
H27A C27 H27B 108.0
C26 C27 H27A 109.4
C26 C27 H27B 109.4
C18 C17 H17 119.3
C18 C17 C16 121.4(3)
C16 C17 H17 119.3
N1 C6 C5 122.4(3)
N1 C6 N4 118.3(3)
N4 C6 C5 119.3(3)
C17 C18 C19 117.9(3)
C17 C18 C21 121.0(3)
C19 C18 C21 121.1(3)
C17 C16 H16 120.0
C15 C16 C17 120.0(3)
C15 C16 H16 120.0
C10 C9 H9 120.0
C10 C9 C8 120.0(4)
C8 C9 H9 120.0
N3 C2 S1 122.1(2)
N3 C2 N4 118.7(3)
N4 C2 S1 119.2(2)
C18 C19 H19 119.3
C20 C19 C18 121.4(3)
C20 C19 H19 119.3
O2 C24 H24A 109.2
O2 C24 H24B 109.2
O2 C24 C23 112.0(3)
H24A C24 H24B 107.9
C23 C24 H24A 109.2
C23 C24 H24B 109.2
N2 C23 C24 110.0(2)
N2 C23 H23A 109.7
N2 C23 H23B 109.7
C24 C23 H23A 109.7
C24 C23 H23B 109.7
H23A C23 H23B 108.2
C11 C10 H10 119.8
C9 C10 C11 120.4(4)
C9 C10 H10 119.8
C18 C21 H21A 109.5
C18 C21 H21B 109.5
C18 C21 H21C 109.5
H21A C21 H21B 109.5
H21A C21 H21C 109.5
H21B C21 H21C 109.5
C12 C7 N4 118.6(3)
C12 C7 C8 121.5(3)
C8 C7 N4 119.7(3)
O2 C26 C27 111.4(2)
O2 C26 H26A 109.3
O2 C26 H26B 109.3
C27 C26 H26A 109.3
C27 C26 H26B 109.3
H26A C26 H26B 108.0
C16 C15 N14 115.3(3)
C20 C15 N14 125.1(3)
C20 C15 C16 119.5(3)
C19 C20 H20 120.1
C15 C20 C19 119.7(3)
C15 C20 H20 120.1
C9 C8 H8 120.6
C7 C8 C9 118.9(4)
C7 C8 H8 120.6

loop_
_geom_bond_atom_site_label_1
_geom_bond_atom_site_label_2
_geom_bond_distance
S1 C2 1.667(3)
O2 C24 1.429(3)
O2 C26 1.428(4)
N2 C4 1.372(4)
N2 C27 1.464(3)
N2 C23 1.465(4)
C11 H11 0.9300
C11 C12 1.384(4)
C11 C10 1.381(5)
C12 H12 0.9300
C12 C7 1.369(4)
N13 N14 1.281(3)
N13 C5 1.388(3)
N3 C4 1.340(3)
N3 C2 1.341(4)
N1 C6 1.324(4)
N1 H1A 0.94(3)
N1 H1B 0.87(3)
N14 C15 1.420(3)
C4 C5 1.424(4)
C5 C6 1.398(4)
N4 C6 1.376(3)
N4 C2 1.410(3)
N4 C7 1.451(4)
C27 H27A 0.9700
C27 H27B 0.9700
C27 C26 1.511(4)
C17 H17 0.9300
C17 C18 1.373(4)
C17 C16 1.386(4)
C18 C19 1.393(4)
C18 C21 1.510(4)
C16 H16 0.9300
C16 C15 1.384(3)
C9 H9 0.9300
C9 C10 1.375(5)
C9 C8 1.386(4)
C19 H19 0.9300
C19 C20 1.384(4)
C24 H24A 0.9700
C24 H24B 0.9700
C24 C23 1.516(4)
C23 H23A 0.9700
C23 H23B 0.9700
C10 H10 0.9300
C21 H21A 0.9600
C21 H21B 0.9600
C21 H21C 0.9600
C7 C8 1.381(4)
C26 H26A 0.9700
C26 H26B 0.9700
C15 C20 1.378(4)
C20 H20 0.9300
C8 H8 0.9300
